data_7231122
loop_
_publ_author_name
'Fan, Liming'
'Zhang, Yujuan'
'Liang, Jinfang'
'Wang, Xiaoqing'
'Lv, Hongxiao'
'Wang, Jiang'
'Zhao, Li'
'Zhang, Xiutang'

_publ_section_title
;
 Structural diversity, magnetic properties, and luminescence sensing of
 five 3D coordination polymers derived from designed
 3,5-di(2&#x2032;,4&#x2032;-dicarboxylphenyl)benozoic acid
;
_journal_issue 33
_journal_name_full CrystEngComm
_journal_page_first 4752
_journal_paper_doi 10.1039/C8CE00877A
_journal_volume 20
_journal_year 2018
_chemical_formula_moiety 'C37 H23 Cd2 N4 O10, 0.5(C14 H16 N4), 2(H2 O)'
_chemical_formula_sum 'C44 H35 Cd2 N6 O12'
_chemical_formula_weight 1064.58
_space_group_crystal_system triclinic
_space_group_IT_number 2
_space_group_name_Hall '-P 1'
_space_group_name_H-M_alt 'P -1'
_symmetry_space_group_name_Hall '-P 1'
_symmetry_space_group_name_H-M 'P -1'
_atom_sites_solution_hydrogens mixed
_audit_creation_method SHELXL-2018/3
_audit_update_record
;
2018-06-19 deposited with the CCDC.
2018-07-11 downloaded from the CCDC.
;
_cell_angle_alpha 74.3210(10)
_cell_angle_beta 70.0860(10)
_cell_angle_gamma 61.7430(10)
_cell_formula_units_Z 2
_cell_length_a 13.2168(5)
_cell_length_b 13.4274(5)
_cell_length_c 13.7151(5)
_cell_measurement_reflns_used 9981
_cell_measurement_temperature 293(2)
_cell_measurement_theta_max 27.509
_cell_measurement_theta_min 3.075
_cell_volume 1998.20(13)
_computing_structure_refinement 'SHELXL-2018/3 (Sheldrick, 2018)'
_diffrn_ambient_temperature 293(2)
_diffrn_measured_fraction_theta_full 0.998
_diffrn_measured_fraction_theta_max 0.998
_diffrn_measurement_device_type 'CCD area detector'
_diffrn_measurement_method 'phi and omega scans'
_diffrn_radiation_type MoK\a
_diffrn_radiation_wavelength 0.71073
_diffrn_reflns_av_R_equivalents 0.0514
_diffrn_reflns_av_unetI/netI 0.0283
_diffrn_reflns_Laue_measured_fraction_full 0.998
_diffrn_reflns_Laue_measured_fraction_max 0.998
_diffrn_reflns_limit_h_max 15
_diffrn_reflns_limit_h_min -15
_diffrn_reflns_limit_k_max 15
_diffrn_reflns_limit_k_min -15
_diffrn_reflns_limit_l_max 16
_diffrn_reflns_limit_l_min -16
_diffrn_reflns_number 35544
_diffrn_reflns_point_group_measured_fraction_full 0.998
_diffrn_reflns_point_group_measured_fraction_max 0.998
_diffrn_reflns_theta_full 25.007
_diffrn_reflns_theta_max 25.007
_diffrn_reflns_theta_min 2.989
_exptl_absorpt_coefficient_mu 1.141
_exptl_absorpt_correction_T_max 0.7455
_exptl_absorpt_correction_T_min 0.6106
_exptl_absorpt_correction_type multi-scan
_exptl_absorpt_process_details
;
SADABS-2012/1 (Bruker,2012) was used for absorption correction.
wR2(int) was 0.0733 before and 0.0571 after correction.
The Ratio of minimum to maximum transmission is 0.8190.
The \l/2 correction factor is 0.0015.
;
_exptl_crystal_density_diffrn 1.769
_exptl_crystal_description block
_exptl_crystal_F_000 1066
_exptl_crystal_size_max 0.343
_exptl_crystal_size_mid 0.201
_exptl_crystal_size_min 0.140
_refine_diff_density_max 2.552
_refine_diff_density_min -0.667
_refine_diff_density_rms 0.108
_refine_ls_extinction_method none
_refine_ls_goodness_of_fit_ref 1.064
_refine_ls_hydrogen_treatment constr
_refine_ls_matrix_type full
_refine_ls_number_parameters 577
_refine_ls_number_reflns 7041
_refine_ls_number_restraints 0
_refine_ls_restrained_S_all 1.064
_refine_ls_R_factor_all 0.0398
_refine_ls_R_factor_gt 0.0356
_refine_ls_shift/su_max 0.002
_refine_ls_shift/su_mean 0.000
_refine_ls_structure_factor_coef Fsqd
_refine_ls_weighting_details 'w=1/[\s^2^(Fo^2^)+(0.0562P)^2^+3.1344P] where P=(Fo^2^+2Fc^2^)/3'
_refine_ls_weighting_scheme calc
_refine_ls_wR_factor_gt 0.0966
_refine_ls_wR_factor_ref 0.0993
_reflns_Friedel_coverage 0.000
_reflns_number_gt 6338
_reflns_number_total 7041
_reflns_threshold_expression 'I > 2\s(I)'
_cod_data_source_file c8ce00877a2.cif
_cod_data_source_block 5
_cod_depositor_comments 'Adding full bibliography for 7231121--7231125.cif.'
_cod_database_code 7231122
_shelx_shelxl_version_number 2018/3
_shelx_space_group_comment
;
The symmetry employed for this shelxl refinement is uniquely defined
by the following loop, which should always be used as a source of
symmetry information in preference to the above space-group names.
They are only intended as comments.
;
_shelx_estimated_absorpt_t_min 0.696
_shelx_estimated_absorpt_t_max 0.857

loop_
_space_group_symop_operation_xyz
'x, y, z'
'-x, -y, -z'

loop_
_atom_site_label
_atom_site_type_symbol
_atom_site_fract_x
_atom_site_fract_y
_atom_site_fract_z
_atom_site_U_iso_or_equiv
_atom_site_adp_type
_atom_site_occupancy
_atom_site_site_symmetry_order
_atom_site_calc_flag
_atom_site_refinement_flags_posn
_atom_site_refinement_flags_adp
Cd1 Cd 0.41777(2) 0.23916(2) 0.79009(2) 0.02412(9) Uani 1 1 d . .
Cd2 Cd 0.85514(2) 0.47077(2) 1.10936(2) 0.02495(9) Uani 1 1 d . .
O1 O 0.8084(3) 0.4684(2) 0.9610(2) 0.0374(6) Uani 1 1 d . .
O2 O 0.8033(3) 0.3294(2) 1.0883(2) 0.0369(6) Uani 1 1 d . .
O3 O 0.9326(2) -0.39007(19) 1.0437(2) 0.0292(6) Uani 1 1 d . .
O4 O 0.7393(2) -0.32703(19) 1.07290(18) 0.0244(5) Uani 1 1 d . .
O5 O 0.5196(2) 0.1491(2) 0.9297(2) 0.0425(7) Uani 1 1 d . .
O6 O 0.6110(3) 0.0705(2) 0.7853(2) 0.0433(7) Uani 1 1 d . .
O7 O 0.5190(2) 0.3493(2) 0.7590(2) 0.0334(6) Uani 1 1 d . .
O8 O 0.5403(3) 0.2877(3) 0.6173(2) 0.0433(7) Uani 1 1 d . .
O9 O 0.7257(2) 0.4724(2) 0.27692(19) 0.0335(6) Uani 1 1 d . .
O10 O 0.7488(3) 0.6180(3) 0.2992(2) 0.0437(7) Uani 1 1 d . .
O11 O 0.5953(5) 0.6953(5) 0.9218(4) 0.121(2) Uani 1 1 d . .
H11C H 0.565960 0.737941 0.969325 0.181 Uiso 1 1 d R U
H11D H 0.653640 0.635121 0.937537 0.181 Uiso 1 1 d R U
O12 O 1.0183(3) 0.3839(3) 0.7418(3) 0.0677(10) Uani 1 1 d . .
H12A H 0.970447 0.406813 0.799282 0.101 Uiso 1 1 d R U
H12B H 1.083207 0.386352 0.736262 0.101 Uiso 1 1 d R U
N1 N -0.0103(3) 0.3469(3) 0.2006(2) 0.0321(7) Uani 1 1 d . .
N2 N 0.0823(3) 0.1808(3) 0.2863(2) 0.0317(7) Uani 1 1 d . .
N3 N 0.2441(3) 0.0382(3) 0.7705(2) 0.0368(8) Uani 1 1 d . .
N4 N 0.3578(3) 0.1145(3) 0.7727(2) 0.0303(7) Uani 1 1 d . .
N5 N 0.4353(4) 0.6306(4) 0.7029(4) 0.0682(13) Uani 1 1 d . .
H5 H 0.381416 0.606451 0.716959 0.082 Uiso 1 1 calc R U
N6 N 0.5642(3) 0.7016(3) 0.6195(3) 0.0439(9) Uani 1 1 d . .
C1 C 0.0964(4) 0.3382(3) 0.2023(3) 0.0369(9) Uani 1 1 d . .
H1 H 0.124927 0.393870 0.172115 0.044 Uiso 1 1 calc R U
C2 C 0.1538(4) 0.2365(4) 0.2547(3) 0.0390(9) Uani 1 1 d . .
H2 H 0.228060 0.209429 0.266907 0.047 Uiso 1 1 calc R U
C3 C -0.0155(3) 0.2501(3) 0.2523(3) 0.0332(8) Uani 1 1 d . .
H3 H -0.078996 0.232431 0.263533 0.040 Uiso 1 1 calc R U
C4 C 0.1087(4) 0.0668(3) 0.3450(3) 0.0360(9) Uani 1 1 d . .
H4A H 0.184372 0.013650 0.307953 0.043 Uiso 1 1 calc R U
H4B H 0.048429 0.043564 0.347922 0.043 Uiso 1 1 calc R U
C5 C 0.1139(3) 0.0595(3) 0.4549(3) 0.0299(8) Uani 1 1 d . .
C6 C 0.1832(4) -0.0443(3) 0.5034(3) 0.0371(9) Uani 1 1 d . .
H6 H 0.225402 -0.107832 0.467831 0.045 Uiso 1 1 calc R U
C7 C 0.1898(4) -0.0537(4) 0.6037(3) 0.0409(10) Uani 1 1 d . .
H7 H 0.235537 -0.124072 0.635547 0.049 Uiso 1 1 calc R U
C8 C 0.1297(4) 0.0394(4) 0.6582(3) 0.0360(9) Uani 1 1 d . .
C9 C 0.0612(4) 0.1413(4) 0.6102(3) 0.0449(10) Uani 1 1 d . .
H9 H 0.019749 0.204658 0.645875 0.054 Uiso 1 1 calc R U
C10 C 0.0519(4) 0.1524(4) 0.5101(3) 0.0430(10) Uani 1 1 d . .
H10 H 0.003907 0.222509 0.479724 0.052 Uiso 1 1 calc R U
C11 C 0.1387(4) 0.0292(5) 0.7674(3) 0.0502(12) Uani 1 1 d . .
H11A H 0.068284 0.088578 0.803272 0.060 Uiso 1 1 calc R U
H11B H 0.140259 -0.043737 0.805157 0.060 Uiso 1 1 calc R U
C12 C 0.2571(4) 0.1346(4) 0.7554(3) 0.0357(9) Uani 1 1 d . .
H12 H 0.202223 0.206523 0.735211 0.043 Uiso 1 1 calc R U
C13 C 0.3420(4) -0.0490(4) 0.8003(4) 0.0452(10) Uani 1 1 d . .
H13 H 0.357906 -0.125982 0.816396 0.054 Uiso 1 1 calc R U
C14 C 0.4105(4) -0.0010(3) 0.8015(4) 0.0404(10) Uani 1 1 d . .
H14 H 0.482920 -0.040206 0.819162 0.048 Uiso 1 1 calc R U
C15 C 0.7383(3) 0.5256(3) 0.3319(3) 0.0265(8) Uani 1 1 d . .
C16 C 0.7402(3) 0.4749(3) 0.4437(3) 0.0241(7) Uani 1 1 d . .
C17 C 0.6658(3) 0.4228(3) 0.5020(3) 0.0270(8) Uani 1 1 d . .
H17 H 0.616527 0.417904 0.470410 0.032 Uiso 1 1 calc R U
C18 C 0.6624(3) 0.3775(3) 0.6065(3) 0.0246(7) Uani 1 1 d . .
C19 C 0.7408(3) 0.3797(3) 0.6531(3) 0.0220(7) Uani 1 1 d . .
C20 C 0.8162(3) 0.4316(3) 0.5933(3) 0.0264(8) Uani 1 1 d . .
H20 H 0.868650 0.433592 0.623107 0.032 Uiso 1 1 calc R U
C21 C 0.8148(3) 0.4803(3) 0.4910(3) 0.0273(8) Uani 1 1 d . .
H21 H 0.864094 0.516749 0.453694 0.033 Uiso 1 1 calc R U
C22 C 0.5680(3) 0.3348(3) 0.6654(3) 0.0271(8) Uani 1 1 d . .
C23 C 0.7531(3) 0.3222(3) 0.7604(3) 0.0223(7) Uani 1 1 d . .
C24 C 0.7630(3) 0.2115(3) 0.7913(3) 0.0226(7) Uani 1 1 d . .
H24 H 0.755568 0.175830 0.746377 0.027 Uiso 1 1 calc R U
C25 C 0.7840(3) 0.1520(3) 0.8888(3) 0.0211(7) Uani 1 1 d . .
C26 C 0.7941(3) 0.2070(3) 0.9554(3) 0.0237(7) Uani 1 1 d . .
H26 H 0.807943 0.169115 1.020398 0.028 Uiso 1 1 calc R U
C27 C 0.7836(3) 0.3192(3) 0.9249(3) 0.0227(7) Uani 1 1 d . .
C28 C 0.7633(3) 0.3752(3) 0.8285(3) 0.0236(7) Uani 1 1 d . .
H28 H 0.756375 0.449659 0.808708 0.028 Uiso 1 1 calc R U
C29 C 0.7978(3) 0.3757(3) 0.9971(3) 0.0259(8) Uani 1 1 d . .
C30 C 0.7970(3) 0.0322(3) 0.9226(2) 0.0205(7) Uani 1 1 d . .
C31 C 0.7129(3) -0.0013(3) 0.9184(3) 0.0218(7) Uani 1 1 d . .
C32 C 0.7261(3) -0.1126(3) 0.9571(3) 0.0233(7) Uani 1 1 d . .
H32 H 0.669697 -0.134726 0.955956 0.028 Uiso 1 1 calc R U
C33 C 0.8223(3) -0.1913(3) 0.9973(2) 0.0204(7) Uani 1 1 d . .
C34 C 0.9063(3) -0.1592(3) 0.9979(3) 0.0249(7) Uani 1 1 d . .
H34 H 0.972255 -0.212155 1.022696 0.030 Uiso 1 1 calc R U
C35 C 0.8931(3) -0.0479(3) 0.9615(3) 0.0250(7) Uani 1 1 d . .
H35 H 0.949923 -0.026674 0.963345 0.030 Uiso 1 1 calc R U
C36 C 0.8325(3) -0.3100(3) 1.0411(2) 0.0214(7) Uani 1 1 d . .
C37 C 0.6077(3) 0.0787(3) 0.8748(3) 0.0291(8) Uani 1 1 d . .
C38 C 0.4886(5) 0.6333(4) 0.7722(4) 0.0599(14) Uani 1 1 d . .
H38 H 0.472456 0.608081 0.843504 0.072 Uiso 1 1 calc R U
C39 C 0.5652(5) 0.6768(4) 0.7222(4) 0.0594(14) Uani 1 1 d . .
H39 H 0.611959 0.688626 0.751490 0.071 Uiso 1 1 calc R U
C40 C 0.4846(4) 0.6731(4) 0.6093(4) 0.0499(11) Uani 1 1 d . .
H40 H 0.466419 0.681478 0.546951 0.060 Uiso 1 1 calc R U
C41 C 0.6328(4) 0.7550(4) 0.5322(4) 0.0516(12) Uani 1 1 d . .
H41A H 0.652145 0.723853 0.468820 0.062 Uiso 1 1 calc R U
H41B H 0.706707 0.736742 0.547431 0.062 Uiso 1 1 calc R U
C42 C 0.5649(4) 0.8830(3) 0.5145(3) 0.0392(9) Uani 1 1 d . .
C43 C 0.4745(4) 0.9297(4) 0.4641(4) 0.0482(11) Uani 1 1 d . .
H43 H 0.456986 0.882789 0.439808 0.058 Uiso 1 1 calc R U
C44 C 0.5891(4) 0.9537(4) 0.5499(4) 0.0480(11) Uani 1 1 d . .
H44 H 0.649624 0.922226 0.583901 0.058 Uiso 1 1 calc R U

loop_
_atom_site_aniso_label
_atom_site_aniso_U_11
_atom_site_aniso_U_22
_atom_site_aniso_U_33
_atom_site_aniso_U_23
_atom_site_aniso_U_13
_atom_site_aniso_U_12
Cd1 0.02382(15) 0.02354(15) 0.02659(16) 0.00038(10) -0.00717(11) -0.01258(11)
Cd2 0.04055(17) 0.01848(14) 0.02265(15) 0.00267(10) -0.01413(12) -0.01641(12)
O1 0.0535(17) 0.0287(14) 0.0449(16) -0.0039(12) -0.0224(14) -0.0228(13)
O2 0.0525(17) 0.0384(15) 0.0294(15) -0.0060(12) -0.0147(13) -0.0230(14)
O3 0.0295(14) 0.0169(12) 0.0363(14) 0.0033(10) -0.0097(11) -0.0084(11)
O4 0.0289(13) 0.0185(11) 0.0272(12) 0.0009(9) -0.0073(10) -0.0130(10)
O5 0.0314(15) 0.0309(15) 0.0529(18) 0.0035(13) -0.0117(14) -0.0074(13)
O6 0.0441(17) 0.0442(17) 0.0480(18) 0.0018(14) -0.0296(14) -0.0156(14)
O7 0.0311(14) 0.0369(15) 0.0316(15) 0.0018(11) -0.0035(12) -0.0202(12)
O8 0.0579(19) 0.0562(18) 0.0397(16) 0.0073(14) -0.0209(14) -0.0443(16)
O9 0.0417(15) 0.0390(15) 0.0243(13) -0.0030(11) -0.0098(12) -0.0202(13)
O10 0.067(2) 0.0500(18) 0.0332(15) 0.0160(13) -0.0227(14) -0.0438(16)
O11 0.108(4) 0.136(5) 0.119(4) -0.068(4) -0.066(3) 0.001(3)
O12 0.056(2) 0.073(2) 0.082(3) -0.015(2) -0.0194(19) -0.0297(19)
N1 0.0370(18) 0.0282(16) 0.0284(16) 0.0008(13) -0.0083(14) -0.0139(14)
N2 0.0371(18) 0.0290(16) 0.0305(17) 0.0001(13) -0.0126(14) -0.0145(14)
N3 0.044(2) 0.052(2) 0.0283(17) -0.0059(15) -0.0067(15) -0.0325(18)
N4 0.0320(17) 0.0321(17) 0.0329(17) -0.0062(13) -0.0071(14) -0.0181(14)
N5 0.071(3) 0.056(3) 0.071(3) 0.002(2) -0.006(2) -0.034(2)
N6 0.051(2) 0.0305(18) 0.045(2) -0.0043(15) -0.0134(17) -0.0126(17)
C1 0.046(2) 0.038(2) 0.035(2) -0.0008(17) -0.0093(18) -0.0261(19)
C2 0.041(2) 0.040(2) 0.043(2) 0.0003(19) -0.0182(19) -0.0205(19)
C3 0.033(2) 0.036(2) 0.032(2) 0.0042(16) -0.0124(17) -0.0166(17)
C4 0.046(2) 0.0267(19) 0.035(2) 0.0001(16) -0.0168(18) -0.0125(18)
C5 0.032(2) 0.0305(19) 0.0296(19) -0.0017(15) -0.0097(16) -0.0151(16)
C6 0.045(2) 0.030(2) 0.038(2) -0.0036(17) -0.0171(19) -0.0125(18)
C7 0.049(3) 0.037(2) 0.041(2) 0.0069(18) -0.023(2) -0.020(2)
C8 0.035(2) 0.051(2) 0.033(2) -0.0033(18) -0.0063(17) -0.029(2)
C9 0.051(3) 0.043(2) 0.039(2) -0.0194(19) -0.002(2) -0.018(2)
C10 0.047(3) 0.031(2) 0.042(2) -0.0079(18) -0.015(2) -0.0051(19)
C11 0.053(3) 0.090(4) 0.032(2) -0.007(2) -0.006(2) -0.053(3)
C12 0.038(2) 0.042(2) 0.033(2) -0.0044(17) -0.0091(17) -0.0211(19)
C13 0.049(3) 0.036(2) 0.054(3) -0.005(2) -0.009(2) -0.024(2)
C14 0.034(2) 0.033(2) 0.055(3) -0.0052(19) -0.0132(19) -0.0140(18)
C15 0.0242(18) 0.0313(19) 0.0221(17) 0.0016(15) -0.0058(14) -0.0128(15)
C16 0.0299(18) 0.0199(16) 0.0217(17) 0.0001(13) -0.0069(14) -0.0109(15)
C17 0.0305(19) 0.0301(18) 0.0270(18) -0.0003(15) -0.0120(15) -0.0166(16)
C18 0.0319(19) 0.0222(17) 0.0224(17) 0.0027(14) -0.0098(15) -0.0144(15)
C19 0.0267(18) 0.0153(15) 0.0234(17) 0.0007(13) -0.0079(14) -0.0088(14)
C20 0.0337(19) 0.0262(18) 0.0277(19) 0.0017(14) -0.0131(15) -0.0184(16)
C21 0.0304(19) 0.0271(18) 0.0282(19) 0.0023(15) -0.0068(15) -0.0187(16)
C22 0.0280(18) 0.0265(18) 0.029(2) 0.0092(15) -0.0156(16) -0.0145(15)
C23 0.0233(17) 0.0197(16) 0.0252(17) 0.0015(13) -0.0078(14) -0.0113(14)
C24 0.0291(18) 0.0214(16) 0.0222(17) -0.0011(13) -0.0079(14) -0.0144(14)
C25 0.0257(17) 0.0170(16) 0.0241(17) -0.0002(13) -0.0094(14) -0.0109(14)
C26 0.0309(18) 0.0218(17) 0.0235(17) 0.0003(14) -0.0123(15) -0.0131(15)
C27 0.0255(17) 0.0194(16) 0.0254(17) -0.0014(13) -0.0060(14) -0.0123(14)
C28 0.0285(18) 0.0161(16) 0.0279(18) 0.0004(13) -0.0073(15) -0.0123(14)
C29 0.0246(18) 0.0238(18) 0.032(2) -0.0094(15) -0.0074(15) -0.0095(15)
C30 0.0241(17) 0.0197(16) 0.0194(16) -0.0006(13) -0.0053(13) -0.0117(14)
C31 0.0243(17) 0.0170(16) 0.0241(17) 0.0011(13) -0.0069(14) -0.0100(14)
C32 0.0254(17) 0.0210(17) 0.0274(18) 0.0015(14) -0.0091(14) -0.0137(14)
C33 0.0246(17) 0.0162(16) 0.0182(16) 0.0003(13) -0.0044(13) -0.0090(14)
C34 0.0241(17) 0.0190(16) 0.0285(18) 0.0018(14) -0.0110(15) -0.0063(14)
C35 0.0272(18) 0.0225(17) 0.0318(19) 0.0011(14) -0.0128(15) -0.0144(15)
C36 0.0303(19) 0.0165(16) 0.0179(16) -0.0004(12) -0.0078(14) -0.0100(15)
C37 0.0258(19) 0.0199(17) 0.044(2) 0.0079(16) -0.0125(17) -0.0149(16)
C38 0.089(4) 0.045(3) 0.033(2) 0.002(2) -0.012(3) -0.024(3)
C39 0.081(4) 0.043(3) 0.054(3) -0.008(2) -0.030(3) -0.017(3)
C40 0.059(3) 0.044(3) 0.052(3) 0.003(2) -0.020(2) -0.027(2)
C41 0.047(3) 0.039(2) 0.058(3) -0.007(2) 0.000(2) -0.019(2)
C42 0.039(2) 0.034(2) 0.042(2) -0.0056(18) -0.0009(19) -0.0190(19)
C43 0.065(3) 0.041(2) 0.050(3) -0.009(2) -0.013(2) -0.031(2)
C44 0.049(3) 0.044(3) 0.059(3) 0.001(2) -0.022(2) -0.023(2)

loop_
_atom_type_symbol
_atom_type_description
_atom_type_scat_dispersion_real
_atom_type_scat_dispersion_imag
_atom_type_scat_source
C C 0.0033 0.0016 'International Tables Vol C Tables 4.2.6.8 and 6.1.1.4'
H H 0.0000 0.0000 'International Tables Vol C Tables 4.2.6.8 and 6.1.1.4'
Cd Cd -0.8075 1.2024 'International Tables Vol C Tables 4.2.6.8 and 6.1.1.4'
N N 0.0061 0.0033 'International Tables Vol C Tables 4.2.6.8 and 6.1.1.4'
O O 0.0106 0.0060 'International Tables Vol C Tables 4.2.6.8 and 6.1.1.4'

loop_
_geom_angle_atom_site_label_1
_geom_angle_atom_site_label_2
_geom_angle_atom_site_label_3
_geom_angle
_geom_angle_site_symmetry_1
_geom_angle_site_symmetry_3
N4 Cd1 O7 162.21(11) . .
N4 Cd1 O4 99.17(10) . 2_657
O7 Cd1 O4 98.19(9) . 2_657
N4 Cd1 O5 106.18(11) . .
O7 Cd1 O5 80.17(9) . .
O4 Cd1 O5 81.67(9) 2_657 .
N4 Cd1 O6 83.89(10) . .
O7 Cd1 O6 87.17(9) . .
O4 Cd1 O6 132.80(9) 2_657 .
O5 Cd1 O6 52.93(10) . .
N4 Cd1 O8 108.69(10) . .
O7 Cd1 O8 54.28(9) . .
O4 Cd1 O8 140.52(9) 2_657 .
O5 Cd1 O8 115.17(9) . .
O6 Cd1 O8 78.74(10) . .
N4 Cd1 O10 82.17(10) . 2_666
O7 Cd1 O10 98.37(9) . 2_666
O4 Cd1 O10 75.94(9) 2_657 2_666
O5 Cd1 O10 157.15(10) . 2_666
O6 Cd1 O10 149.89(10) . 2_666
O8 Cd1 O10 80.68(9) . 2_666
N4 Cd1 C22 135.44(11) . .
O7 Cd1 C22 27.07(10) . .
O4 Cd1 C22 122.13(10) 2_657 .
O5 Cd1 C22 96.40(10) . .
O6 Cd1 C22 79.87(10) . .
O8 Cd1 C22 27.39(10) . .
O10 Cd1 C22 91.67(9) 2_666 .
N1 Cd2 O1 135.12(11) 1_656 .
N1 Cd2 O9 81.32(10) 1_656 1_556
O1 Cd2 O9 122.33(9) . 1_556
N1 Cd2 O3 97.72(10) 1_656 1_565
O1 Cd2 O3 100.04(9) . 1_565
O9 Cd2 O3 120.16(9) 1_556 1_565
N1 Cd2 O4 140.32(10) 1_656 1_565
O1 Cd2 O4 81.98(8) . 1_565
O9 Cd2 O4 89.07(8) 1_556 1_565
O3 Cd2 O4 54.78(8) 1_565 1_565
N1 Cd2 O2 94.85(11) 1_656 .
O1 Cd2 O2 55.06(9) . .
O9 Cd2 O2 85.48(9) 1_556 .
O3 Cd2 O2 152.82(9) 1_565 .
O4 Cd2 O2 122.82(9) 1_565 .
N1 Cd2 C29 115.43(11) 1_656 .
O1 Cd2 C29 27.76(10) . .
O9 Cd2 C29 105.86(10) 1_556 .
O3 Cd2 C29 126.65(10) 1_565 .
O4 Cd2 C29 104.25(9) 1_565 .
O2 Cd2 C29 27.38(10) . .
N1 Cd2 C36 120.83(11) 1_656 1_565
O1 Cd2 C36 90.59(9) . 1_565
O9 Cd2 C36 106.51(9) 1_556 1_565
O3 Cd2 C36 27.21(9) 1_565 1_565
O4 Cd2 C36 27.59(9) 1_565 1_565
O2 Cd2 C36 143.35(9) . 1_565
C29 Cd2 C36 117.85(10) . 1_565
C29 O1 Cd2 93.1(2) . .
C29 O2 Cd2 89.8(2) . .
C36 O3 Cd2 92.9(2) . 1_545
C36 O4 Cd1 122.0(2) . 2_657
C36 O4 Cd2 90.69(19) . 1_545
Cd1 O4 Cd2 116.48(9) 2_657 1_545
C37 O5 Cd1 93.2(2) . .
C37 O6 Cd1 91.0(2) . .
C22 O7 Cd1 95.7(2) . .
C22 O8 Cd1 86.7(2) . .
C15 O9 Cd2 110.2(2) . 1_554
C15 O10 Cd1 109.8(2) . 2_666
H11C O11 H11D 108.6 . .
H12A O12 H12B 108.6 . .
C3 N1 C1 105.5(3) . .
C3 N1 Cd2 120.8(3) . 1_454
C1 N1 Cd2 132.6(3) . 1_454
C3 N2 C2 106.8(3) . .
C3 N2 C4 127.0(3) . .
C2 N2 C4 126.2(3) . .
C12 N3 C13 107.1(3) . .
C12 N3 C11 126.3(4) . .
C13 N3 C11 126.3(4) . .
C12 N4 C14 105.4(3) . .
C12 N4 Cd1 129.1(3) . .
C14 N4 Cd1 124.2(3) . .
C40 N5 C38 105.8(4) . .
C40 N5 H5 127.1 . .
C38 N5 H5 127.1 . .
C40 N6 C39 107.9(4) . .
C40 N6 C41 124.0(4) . .
C39 N6 C41 128.1(4) . .
C2 C1 N1 109.4(4) . .
C2 C1 H1 125.3 . .
N1 C1 H1 125.3 . .
C1 C2 N2 106.9(4) . .
C1 C2 H2 126.5 . .
N2 C2 H2 126.5 . .
N1 C3 N2 111.4(3) . .
N1 C3 H3 124.3 . .
N2 C3 H3 124.3 . .
N2 C4 C5 113.4(3) . .
N2 C4 H4A 108.9 . .
C5 C4 H4A 108.9 . .
N2 C4 H4B 108.9 . .
C5 C4 H4B 108.9 . .
H4A C4 H4B 107.7 . .
C10 C5 C6 118.3(4) . .
C10 C5 C4 122.7(3) . .
C6 C5 C4 119.0(3) . .
C7 C6 C5 120.3(4) . .
C7 C6 H6 119.8 . .
C5 C6 H6 119.8 . .
C6 C7 C8 121.3(4) . .
C6 C7 H7 119.3 . .
C8 C7 H7 119.3 . .
C9 C8 C7 118.0(4) . .
C9 C8 C11 120.8(4) . .
C7 C8 C11 121.2(4) . .
C8 C9 C10 121.7(4) . .
C8 C9 H9 119.2 . .
C10 C9 H9 119.2 . .
C9 C10 C5 120.2(4) . .
C9 C10 H10 119.9 . .
C5 C10 H10 119.9 . .
N3 C11 C8 113.6(3) . .
N3 C11 H11A 108.8 . .
C8 C11 H11A 108.8 . .
N3 C11 H11B 108.8 . .
C8 C11 H11B 108.8 . .
H11A C11 H11B 107.7 . .
N4 C12 N3 111.3(4) . .
N4 C12 H12 124.3 . .
N3 C12 H12 124.3 . .
C14 C13 N3 106.3(4) . .
C14 C13 H13 126.9 . .
N3 C13 H13 126.9 . .
C13 C14 N4 109.9(4) . .
C13 C14 H14 125.0 . .
N4 C14 H14 125.0 . .
O10 C15 O9 124.2(3) . .
O10 C15 C16 118.2(3) . .
O9 C15 C16 117.6(3) . .
C17 C16 C21 118.6(3) . .
C17 C16 C15 120.1(3) . .
C21 C16 C15 121.3(3) . .
C16 C17 C18 122.0(3) . .
C16 C17 H17 119.0 . .
C18 C17 H17 119.0 . .
C17 C18 C19 119.2(3) . .
C17 C18 C22 117.1(3) . .
C19 C18 C22 123.5(3) . .
C20 C19 C18 118.2(3) . .
C20 C19 C23 118.5(3) . .
C18 C19 C23 123.1(3) . .
C21 C20 C19 121.7(3) . .
C21 C20 H20 119.2 . .
C19 C20 H20 119.2 . .
C20 C21 C16 120.2(3) . .
C20 C21 H21 119.9 . .
C16 C21 H21 119.9 . .
O7 C22 O8 122.6(3) . .
O7 C22 C18 119.0(3) . .
O8 C22 C18 118.4(3) . .
O7 C22 Cd1 57.24(18) . .
O8 C22 Cd1 65.96(19) . .
C18 C22 Cd1 172.0(2) . .
C24 C23 C28 118.7(3) . .
C24 C23 C19 120.3(3) . .
C28 C23 C19 120.8(3) . .
C23 C24 C25 121.6(3) . .
C23 C24 H24 119.2 . .
C25 C24 H24 119.2 . .
C26 C25 C24 118.5(3) . .
C26 C25 C30 119.3(3) . .
C24 C25 C30 122.3(3) . .
C25 C26 C27 120.3(3) . .
C25 C26 H26 119.8 . .
C27 C26 H26 119.8 . .
C28 C27 C26 119.8(3) . .
C28 C27 C29 120.9(3) . .
C26 C27 C29 119.3(3) . .
C27 C28 C23 121.1(3) . .
C27 C28 H28 119.5 . .
C23 C28 H28 119.5 . .
O2 C29 O1 121.7(3) . .
O2 C29 C27 120.3(3) . .
O1 C29 C27 117.9(3) . .
O2 C29 Cd2 62.85(18) . .
O1 C29 Cd2 59.15(18) . .
C27 C29 Cd2 171.8(2) . .
C35 C30 C31 118.9(3) . .
C35 C30 C25 119.2(3) . .
C31 C30 C25 121.9(3) . .
C32 C31 C30 119.2(3) . .
C32 C31 C37 118.2(3) . .
C30 C31 C37 122.6(3) . .
C33 C32 C31 121.0(3) . .
C33 C32 H32 119.5 . .
C31 C32 H32 119.5 . .
C34 C33 C32 119.5(3) . .
C34 C33 C36 120.6(3) . .
C32 C33 C36 119.8(3) . .
C33 C34 C35 120.1(3) . .
C33 C34 H34 120.0 . .
C35 C34 H34 120.0 . .
C30 C35 C34 121.3(3) . .
C30 C35 H35 119.4 . .
C34 C35 H35 119.4 . .
O3 C36 O4 121.5(3) . .
O3 C36 C33 119.6(3) . .
O4 C36 C33 118.8(3) . .
O3 C36 Cd2 59.87(17) . 1_545
O4 C36 Cd2 61.72(16) . 1_545
C33 C36 Cd2 176.7(2) . 1_545
O6 C37 O5 122.5(3) . .
O6 C37 C31 118.3(3) . .
O5 C37 C31 119.2(4) . .
C39 C38 N5 109.6(4) . .
C39 C38 H38 125.2 . .
N5 C38 H38 125.2 . .
C38 C39 N6 107.5(5) . .
C38 C39 H39 126.2 . .
N6 C39 H39 126.2 . .
N6 C40 N5 109.3(5) . .
N6 C40 H40 125.4 . .
N5 C40 H40 125.4 . .
N6 C41 C42 111.8(4) . .
N6 C41 H41A 109.3 . .
C42 C41 H41A 109.3 . .
N6 C41 H41B 109.3 . .
C42 C41 H41B 109.3 . .
H41A C41 H41B 107.9 . .
C44 C42 C43 119.4(4) . .
C44 C42 C41 121.1(4) . .
C43 C42 C41 119.5(4) . .
C44 C43 C42 119.3(4) 2_676 .
C44 C43 H43 120.3 2_676 .
C42 C43 H43 120.3 . .
C42 C44 C43 121.3(4) . 2_676
C42 C44 H44 119.3 . .
C43 C44 H44 119.3 2_676 .

loop_
_geom_bond_atom_site_label_1
_geom_bond_atom_site_label_2
_geom_bond_distance
_geom_bond_site_symmetry_2
Cd1 N4 2.256(3) .
Cd1 O7 2.303(3) .
Cd1 O4 2.335(2) 2_657
Cd1 O5 2.429(3) .
Cd1 O6 2.479(3) .
Cd1 O8 2.493(3) .
Cd1 O10 2.568(3) 2_666
Cd1 C22 2.725(3) .
Cd2 N1 2.255(3) 1_656
Cd2 O1 2.331(3) .
Cd2 O9 2.350(3) 1_556
Cd2 O3 2.372(2) 1_565
Cd2 O4 2.412(2) 1_565
Cd2 O2 2.412(3) .
Cd2 C29 2.711(3) .
Cd2 C36 2.739(3) 1_565
O1 C29 1.265(4) .
O2 C29 1.247(4) .
O3 C36 1.254(4) .
O4 C36 1.268(4) .
O5 C37 1.250(5) .
O6 C37 1.246(5) .
O7 C22 1.246(5) .
O8 C22 1.256(5) .
O9 C15 1.264(4) .
O10 C15 1.256(4) .
O11 H11C 0.8500 .
O11 H11D 0.8501 .
O12 H12A 0.8500 .
O12 H12B 0.8504 .
N1 C3 1.323(5) .
N1 C1 1.367(5) .
N2 C3 1.338(5) .
N2 C2 1.361(5) .
N2 C4 1.461(5) .
N3 C12 1.337(5) .
N3 C13 1.371(6) .
N3 C11 1.470(5) .
N4 C12 1.319(5) .
N4 C14 1.370(5) .
N5 C40 1.336(6) .
N5 C38 1.378(7) .
N5 H5 0.8600 .
N6 C40 1.335(6) .
N6 C39 1.360(6) .
N6 C41 1.478(6) .
C1 C2 1.348(6) .
C1 H1 0.9300 .
C2 H2 0.9300 .
C3 H3 0.9300 .
C4 C5 1.506(5) .
C4 H4A 0.9700 .
C4 H4B 0.9700 .
C5 C10 1.386(6) .
C5 C6 1.389(5) .
C6 C7 1.377(6) .
C6 H6 0.9300 .
C7 C8 1.383(6) .
C7 H7 0.9300 .
C8 C9 1.368(6) .
C8 C11 1.507(6) .
C9 C10 1.381(6) .
C9 H9 0.9300 .
C10 H10 0.9300 .
C11 H11A 0.9700 .
C11 H11B 0.9700 .
C12 H12 0.9300 .
C13 C14 1.342(6) .
C13 H13 0.9300 .
C14 H14 0.9300 .
C15 C16 1.503(5) .
C16 C17 1.382(5) .
C16 C21 1.388(5) .
C17 C18 1.393(5) .
C17 H17 0.9300 .
C18 C19 1.404(5) .
C18 C22 1.510(5) .
C19 C20 1.394(5) .
C19 C23 1.488(5) .
C20 C21 1.381(5) .
C20 H20 0.9300 .
C21 H21 0.9300 .
C23 C24 1.385(5) .
C23 C28 1.391(5) .
C24 C25 1.404(5) .
C24 H24 0.9300 .
C25 C26 1.392(5) .
C25 C30 1.490(4) .
C26 C27 1.402(5) .
C26 H26 0.9300 .
C27 C28 1.377(5) .
C27 C29 1.503(5) .
C28 H28 0.9300 .
C30 C35 1.383(5) .
C30 C31 1.404(5) .
C31 C32 1.391(5) .
C31 C37 1.500(5) .
C32 C33 1.388(5) .
C32 H32 0.9300 .
C33 C34 1.371(5) .
C33 C36 1.501(4) .
C34 C35 1.387(5) .
C34 H34 0.9300 .
C35 H35 0.9300 .
C38 C39 1.307(8) .
C38 H38 0.9300 .
C39 H39 0.9300 .
C40 H40 0.9300 .
C41 C42 1.510(6) .
C41 H41A 0.9700 .
C41 H41B 0.9700 .
C42 C44 1.371(6) .
C42 C43 1.384(6) .
C43 C44 1.378(6) 2_676
C43 H43 0.9300 .
C44 H44 0.9300 .

loop_
_geom_hbond_atom_site_label_D
_geom_hbond_atom_site_label_H
_geom_hbond_atom_site_label_A
_geom_hbond_distance_DH
_geom_hbond_distance_HA
_geom_hbond_distance_DA
_geom_hbond_angle_DHA
_geom_hbond_site_symmetry_A
_geom_hbond_publ_flag
O11 H11C O5 0.85 1.99 2.830(6) 172.3 2_667 yes
O11 H11D O1 0.85 2.24 3.086(6) 172.6 . yes
O12 H12A O1 0.85 2.50 3.347(5) 171.5 . yes
O12 H12B O10 0.85 2.08 2.924(5) 171.1 2_766 yes
N5 H5 O9 0.86 2.10 2.948(6) 167.3 2_666 yes

loop_
_geom_torsion_atom_site_label_1
_geom_torsion_atom_site_label_2
_geom_torsion_atom_site_label_3
_geom_torsion_atom_site_label_4
_geom_torsion
_geom_torsion_site_symmetry_1
_geom_torsion_site_symmetry_4
C3 N1 C1 C2 0.1(5) . .
Cd2 N1 C1 C2 -167.9(3) 1_454 .
N1 C1 C2 N2 -0.1(5) . .
C3 N2 C2 C1 0.1(5) . .
C4 N2 C2 C1 179.4(4) . .
C1 N1 C3 N2 -0.1(4) . .
Cd2 N1 C3 N2 169.7(2) 1_454 .
C2 N2 C3 N1 0.0(5) . .
C4 N2 C3 N1 -179.3(3) . .
C3 N2 C4 C5 -113.7(4) . .
C2 N2 C4 C5 67.1(5) . .
N2 C4 C5 C10 26.7(6) . .
N2 C4 C5 C6 -153.4(4) . .
C10 C5 C6 C7 -0.2(6) . .
C4 C5 C6 C7 180.0(4) . .
C5 C6 C7 C8 -1.0(6) . .
C6 C7 C8 C9 1.3(6) . .
C6 C7 C8 C11 -179.0(4) . .
C7 C8 C9 C10 -0.4(6) . .
C11 C8 C9 C10 179.9(4) . .
C8 C9 C10 C5 -0.8(7) . .
C6 C5 C10 C9 1.0(6) . .
C4 C5 C10 C9 -179.1(4) . .
C12 N3 C11 C8 79.4(6) . .
C13 N3 C11 C8 -108.1(5) . .
C9 C8 C11 N3 -97.0(5) . .
C7 C8 C11 N3 83.4(5) . .
C14 N4 C12 N3 -0.6(4) . .
Cd1 N4 C12 N3 -167.6(2) . .
C13 N3 C12 N4 0.5(5) . .
C11 N3 C12 N4 174.3(3) . .
C12 N3 C13 C14 -0.2(5) . .
C11 N3 C13 C14 -173.9(4) . .
N3 C13 C14 N4 -0.2(5) . .
C12 N4 C14 C13 0.5(5) . .
Cd1 N4 C14 C13 168.3(3) . .
Cd1 O10 C15 O9 50.3(4) 2_666 .
Cd1 O10 C15 C16 -129.3(3) 2_666 .
Cd2 O9 C15 O10 42.9(4) 1_554 .
Cd2 O9 C15 C16 -137.4(3) 1_554 .
O10 C15 C16 C17 141.3(4) . .
O9 C15 C16 C17 -38.3(5) . .
O10 C15 C16 C21 -37.9(5) . .
O9 C15 C16 C21 142.4(3) . .
C21 C16 C17 C18 1.0(5) . .
C15 C16 C17 C18 -178.3(3) . .
C16 C17 C18 C19 -3.1(5) . .
C16 C17 C18 C22 173.2(3) . .
C17 C18 C19 C20 2.5(5) . .
C22 C18 C19 C20 -173.6(3) . .
C17 C18 C19 C23 -173.1(3) . .
C22 C18 C19 C23 10.8(5) . .
C18 C19 C20 C21 0.1(5) . .
C23 C19 C20 C21 175.9(3) . .
C19 C20 C21 C16 -2.3(5) . .
C17 C16 C21 C20 1.7(5) . .
C15 C16 C21 C20 -179.1(3) . .
Cd1 O7 C22 O8 9.6(4) . .
Cd1 O7 C22 C18 -171.7(3) . .
Cd1 O8 C22 O7 -8.9(3) . .
Cd1 O8 C22 C18 172.5(3) . .
C17 C18 C22 O7 -142.9(3) . .
C19 C18 C22 O7 33.2(5) . .
C17 C18 C22 O8 35.8(5) . .
C19 C18 C22 O8 -148.1(3) . .
C20 C19 C23 C24 -129.4(4) . .
C18 C19 C23 C24 46.1(5) . .
C20 C19 C23 C28 46.0(5) . .
C18 C19 C23 C28 -138.5(3) . .
C28 C23 C24 C25 -0.6(5) . .
C19 C23 C24 C25 174.9(3) . .
C23 C24 C25 C26 0.4(5) . .
C23 C24 C25 C30 -178.9(3) . .
C24 C25 C26 C27 -0.1(5) . .
C30 C25 C26 C27 179.3(3) . .
C25 C26 C27 C28 -0.1(5) . .
C25 C26 C27 C29 -178.6(3) . .
C26 C27 C28 C23 -0.1(5) . .
C29 C27 C28 C23 178.4(3) . .
C24 C23 C28 C27 0.4(5) . .
C19 C23 C28 C27 -175.1(3) . .
Cd2 O2 C29 O1 -5.8(4) . .
Cd2 O2 C29 C27 171.3(3) . .
Cd2 O1 C29 O2 6.0(4) . .
Cd2 O1 C29 C27 -171.2(3) . .
C28 C27 C29 O2 172.3(3) . .
C26 C27 C29 O2 -9.3(5) . .
C28 C27 C29 O1 -10.4(5) . .
C26 C27 C29 O1 168.0(3) . .
C26 C25 C30 C35 -49.2(5) . .
C24 C25 C30 C35 130.1(4) . .
C26 C25 C30 C31 129.2(4) . .
C24 C25 C30 C31 -51.4(5) . .
C35 C30 C31 C32 2.4(5) . .
C25 C30 C31 C32 -176.1(3) . .
C35 C30 C31 C37 -178.2(3) . .
C25 C30 C31 C37 3.3(5) . .
C30 C31 C32 C33 -1.5(5) . .
C37 C31 C32 C33 179.2(3) . .
C31 C32 C33 C34 -0.8(5) . .
C31 C32 C33 C36 178.4(3) . .
C32 C33 C34 C35 2.0(5) . .
C36 C33 C34 C35 -177.1(3) . .
C31 C30 C35 C34 -1.2(5) . .
C25 C30 C35 C34 177.3(3) . .
C33 C34 C35 C30 -1.1(5) . .
Cd2 O3 C36 O4 2.5(3) 1_545 .
Cd2 O3 C36 C33 -176.3(3) 1_545 .
Cd1 O4 C36 O3 119.8(3) 2_657 .
Cd2 O4 C36 O3 -2.5(3) 1_545 .
Cd1 O4 C36 C33 -61.4(3) 2_657 .
Cd2 O4 C36 C33 176.3(3) 1_545 .
Cd1 O4 C36 Cd2 122.25(19) 2_657 1_545
C34 C33 C36 O3 -25.3(5) . .
C32 C33 C36 O3 155.5(3) . .
C34 C33 C36 O4 155.8(3) . .
C32 C33 C36 O4 -23.3(5) . .
Cd1 O6 C37 O5 5.9(4) . .
Cd1 O6 C37 C31 -175.6(3) . .
Cd1 O5 C37 O6 -6.1(4) . .
Cd1 O5 C37 C31 175.5(3) . .
C32 C31 C37 O6 -77.8(4) . .
C30 C31 C37 O6 102.9(4) . .
C32 C31 C37 O5 100.7(4) . .
C30 C31 C37 O5 -78.6(4) . .
C40 N5 C38 C39 0.7(6) . .
N5 C38 C39 N6 -0.8(6) . .
C40 N6 C39 C38 0.6(6) . .
C41 N6 C39 C38 178.1(4) . .
C39 N6 C40 N5 -0.1(5) . .
C41 N6 C40 N5 -177.8(4) . .
C38 N5 C40 N6 -0.3(6) . .
C40 N6 C41 C42 84.9(5) . .
C39 N6 C41 C42 -92.3(6) . .
N6 C41 C42 C44 101.6(5) . .
N6 C41 C42 C43 -76.7(5) . .
C44 C42 C43 C44 0.1(7) . 2_676
C41 C42 C43 C44 178.5(4) . 2_676
C43 C42 C44 C43 -0.2(8) . 2_676
C41 C42 C44 C43 -178.5(4) . 2_676
